data_7108511
loop_
_publ_author_name
'John Arnold'
'Heather Buckley'
'Penelope J. Brothers'
'Daniel Gryko'

_publ_section_title
;
 Synthesis of lithium corrole and its use as a reagent for the preparation
 of cyclopentadienyl zirconium and titanium corrole complexes
;
_journal_name_full Chem.Commun.
_journal_page_first 10766
_journal_paper_doi 10.1039/c2cc35984g
_journal_volume 48
_journal_year 2012
_chemical_formula_sum 'C60 H77 Li3 N4 O9'
_chemical_formula_weight 1019.08
_chemical_name_common HB012
_chemical_name_systematic
;
?
;
_space_group_IT_number 14
_symmetry_cell_setting monoclinic
_symmetry_space_group_name_Hall '-P 2yn'
_symmetry_space_group_name_H-M 'P 1 21/n 1'
_atom_sites_solution_hydrogens geom
_atom_sites_solution_primary direct
_atom_sites_solution_secondary difmap
_audit_creation_method SHELXL-97
_cell_angle_alpha 90.00
_cell_angle_beta 101.871(4)
_cell_angle_gamma 90.00
_cell_formula_units_Z 4
_cell_length_a 14.9866(8)
_cell_length_b 23.6356(12)
_cell_length_c 16.4784(9)
_cell_measurement_reflns_used 9870
_cell_measurement_temperature 100(2)
_cell_measurement_theta_max 67.03
_cell_measurement_theta_min 3.32
_cell_volume 5712.1(5)
_computing_cell_refinement 'Bruker SAINT'
_computing_data_collection 'Bruker APEX2'
_computing_data_reduction 'Bruker SAINT'
_computing_molecular_graphics ORTEP-32
_computing_publication_material WinGX
_computing_structure_refinement 'SHELXL-97 (Sheldrick, 2008)'
_computing_structure_solution 'SHELXS-97 (Sheldrick, 2008)'
_diffrn_ambient_temperature 100(2)
_diffrn_detector_area_resol_mean 8.366
_diffrn_measured_fraction_theta_full 0.987
_diffrn_measured_fraction_theta_max 0.978
_diffrn_measurement_device_type 'Bruker APEX-II CCD'
_diffrn_measurement_method '\f and \w scans'
_diffrn_radiation_monochromator 'HELIOS multilayer mirrors'
_diffrn_radiation_source 'microfocus rotating anode'
_diffrn_radiation_type CuK\a
_diffrn_radiation_wavelength 1.54178
_diffrn_reflns_av_R_equivalents 0.0391
_diffrn_reflns_av_sigmaI/netI 0.0294
_diffrn_reflns_limit_h_max 17
_diffrn_reflns_limit_h_min -17
_diffrn_reflns_limit_k_max 24
_diffrn_reflns_limit_k_min -28
_diffrn_reflns_limit_l_max 19
_diffrn_reflns_limit_l_min -19
_diffrn_reflns_number 55039
_diffrn_reflns_theta_full 67.00
_diffrn_reflns_theta_max 67.77
_diffrn_reflns_theta_min 3.32
_exptl_absorpt_coefficient_mu 0.623
_exptl_absorpt_correction_T_max 0.9877
_exptl_absorpt_correction_T_min 0.9124
_exptl_absorpt_correction_type multi-scan
_exptl_absorpt_process_details SADABS
_exptl_crystal_colour green
_exptl_crystal_density_diffrn 1.185
_exptl_crystal_density_method 'not measured'
_exptl_crystal_description plate
_exptl_crystal_F_000 2184
_exptl_crystal_size_max 0.15
_exptl_crystal_size_mid 0.10
_exptl_crystal_size_min 0.02
_refine_diff_density_max 0.686
_refine_diff_density_min -0.367
_refine_diff_density_rms 0.070
_refine_ls_extinction_method none
_refine_ls_goodness_of_fit_ref 1.026
_refine_ls_hydrogen_treatment constr
_refine_ls_matrix_type full
_refine_ls_number_parameters 700
_refine_ls_number_reflns 10121
_refine_ls_number_restraints 0
_refine_ls_restrained_S_all 1.026
_refine_ls_R_factor_all 0.0878
_refine_ls_R_factor_gt 0.0692
_refine_ls_shift/su_max 0.005
_refine_ls_shift/su_mean 0.000
_refine_ls_structure_factor_coef Fsqd
_refine_ls_weighting_details 'calc w=1/[\s^2^(Fo^2^)+(0.1192P)^2^+5.1550P] where P=(Fo^2^+2Fc^2^)/3'
_refine_ls_weighting_scheme calc
_refine_ls_wR_factor_gt 0.1901
_refine_ls_wR_factor_ref 0.2106
_reflns_number_gt 7768
_reflns_number_total 10121
_reflns_threshold_expression >2sigma(I)
_cod_data_source_file c2cc35984g.txt
_cod_data_source_block shelxl_hb012
_cod_original_sg_symbol_H-M P2(1)/n
_cod_database_code 7108511

loop_
_symmetry_equiv_pos_as_xyz
'x, y, z'
'-x+1/2, y+1/2, -z+1/2'
'-x, -y, -z'
'x-1/2, -y-1/2, z-1/2'

loop_
_atom_site_label
_atom_site_type_symbol
_atom_site_fract_x
_atom_site_fract_y
_atom_site_fract_z
_atom_site_U_iso_or_equiv
_atom_site_adp_type
_atom_site_occupancy
_atom_site_symmetry_multiplicity
_atom_site_calc_flag
_atom_site_refinement_flags
Li1 Li 0.4537(3) 0.26123(19) -0.1360(3) 0.0350(10) Uani 1 1 d .
Li2 Li 0.4544(3) 0.24659(19) -0.0123(3) 0.0352(10) Uani 1 1 d .
Li3 Li 0.3315(4) 0.1544(2) 0.2312(3) 0.0438(11) Uani 1 1 d .
O1 O -0.04227(14) 0.04410(9) -0.25577(13) 0.0457(5) Uani 1 1 d .
O2 O 0.42599(14) 0.25995(8) -0.25592(11) 0.0383(4) Uani 1 1 d .
O3 O 0.43094(14) 0.31661(8) -0.40551(12) 0.0395(5) Uani 1 1 d .
O4 O 0.48798(15) 0.24062(8) 0.11051(12) 0.0420(5) Uani 1 1 d .
O5 O 0.38735(14) 0.13922(9) 0.13428(13) 0.0427(5) Uani 1 1 d .
O6 O 0.25090(15) 0.22009(10) 0.17570(14) 0.0509(5) Uani 1 1 d .
O7 O 0.20786(17) 0.13190(10) 0.25668(15) 0.0555(6) Uani 1 1 d .
O8 O 0.39255(17) 0.08007(11) 0.30147(15) 0.0574(6) Uani 1 1 d .
O9 O 0.41690(16) 0.19225(11) 0.32328(14) 0.0564(6) Uani 1 1 d .
C1 C 0.62506(19) 0.29896(11) -0.03153(16) 0.0337(6) Uani 1 1 d .
C2 C 0.7200(2) 0.28731(12) -0.00598(17) 0.0380(6) Uani 1 1 d .
H2 H 0.7667 0.3135 0.0162 0.046 Uiso 1 1 calc R
C3 C 0.73069(19) 0.23024(12) -0.01987(16) 0.0359(6) Uani 1 1 d .
H3 H 0.7864 0.2097 -0.0093 0.043 Uiso 1 1 calc R
C4 C 0.64200(18) 0.20794(11) -0.05323(15) 0.0319(5) Uani 1 1 d .
C5 C 0.61104(18) 0.15181(11) -0.07491(15) 0.0309(5) Uani 1 1 d .
C6 C 0.51739(18) 0.13812(11) -0.09590(15) 0.0295(5) Uani 1 1 d .
C7 C 0.47995(19) 0.08336(11) -0.12091(15) 0.0320(6) Uani 1 1 d .
H7 H 0.5137 0.0500 -0.1258 0.038 Uiso 1 1 calc R
C8 C 0.38776(19) 0.08785(11) -0.13635(15) 0.0314(5) Uani 1 1 d .
H8 H 0.3452 0.0583 -0.1536 0.038 Uiso 1 1 calc R
C9 C 0.36648(18) 0.14625(11) -0.12162(15) 0.0296(5) Uani 1 1 d .
C10 C 0.27808(18) 0.16994(11) -0.13169(15) 0.0303(5) Uani 1 1 d .
C11 C 0.26074(18) 0.22798(11) -0.11712(15) 0.0312(5) Uani 1 1 d .
C12 C 0.17268(19) 0.25494(12) -0.13557(17) 0.0363(6) Uani 1 1 d .
H12 H 0.1157 0.2372 -0.1564 0.044 Uiso 1 1 calc R
C13 C 0.1868(2) 0.31074(12) -0.11736(18) 0.0381(6) Uani 1 1 d .
H13 H 0.1413 0.3393 -0.1230 0.046 Uiso 1 1 calc R
C14 C 0.28294(19) 0.31865(11) -0.08800(16) 0.0336(6) Uani 1 1 d .
C15 C 0.3259(2) 0.37132(11) -0.06767(16) 0.0346(6) Uani 1 1 d .
C16 C 0.4223(2) 0.37675(11) -0.04854(16) 0.0340(6) Uani 1 1 d .
C17 C 0.4805(2) 0.42407(11) -0.02538(17) 0.0375(6) Uani 1 1 d .
H17 H 0.4617 0.4620 -0.0194 0.045 Uiso 1 1 calc R
C18 C 0.5693(2) 0.40493(11) -0.01304(17) 0.0376(6) Uani 1 1 d .
H18 H 0.6232 0.4268 0.0037 0.045 Uiso 1 1 calc R
C19 C 0.56418(19) 0.34573(11) -0.03044(16) 0.0330(6) Uani 1 1 d .
C20 C 0.68049(18) 0.10682(11) -0.07679(16) 0.0314(5) Uani 1 1 d .
C21 C 0.72550(19) 0.10378(12) -0.14366(17) 0.0356(6) Uani 1 1 d .
C22 C 0.79106(19) 0.06234(12) -0.14470(18) 0.0364(6) Uani 1 1 d .
H22 H 0.8208 0.0606 -0.1903 0.044 Uiso 1 1 calc R
C23 C 0.81428(19) 0.02324(11) -0.08062(18) 0.0373(6) Uani 1 1 d .
C24 C 0.76931(19) 0.02646(11) -0.01485(18) 0.0374(6) Uani 1 1 d .
H24 H 0.7841 0.0000 0.0293 0.045 Uiso 1 1 calc R
C25 C 0.70331(18) 0.06730(11) -0.01185(17) 0.0339(6) Uani 1 1 d .
C26 C 0.7016(2) 0.14416(14) -0.21604(19) 0.0468(7) Uani 1 1 d .
H26A H 0.6413 0.1346 -0.2490 0.070 Uiso 1 1 calc R
H26B H 0.7472 0.1410 -0.2508 0.070 Uiso 1 1 calc R
H26C H 0.7009 0.1830 -0.1953 0.070 Uiso 1 1 calc R
C27 C 0.8857(2) -0.02122(13) -0.0832(2) 0.0464(7) Uani 1 1 d .
H27A H 0.9397 -0.0035 -0.0972 0.070 Uiso 1 1 calc R
H27B H 0.8613 -0.0496 -0.1252 0.070 Uiso 1 1 calc R
H27C H 0.9026 -0.0395 -0.0288 0.070 Uiso 1 1 calc R
C28 C 0.6561(2) 0.06854(13) 0.06016(18) 0.0406(6) Uani 1 1 d .
H28A H 0.6900 0.0451 0.1052 0.061 Uiso 1 1 calc R
H28B H 0.5940 0.0537 0.0427 0.061 Uiso 1 1 calc R
H28C H 0.6535 0.1076 0.0796 0.061 Uiso 1 1 calc R
C29 C 0.2679(2) 0.42324(11) -0.07171(17) 0.0359(6) Uani 1 1 d .
C30 C 0.2242(2) 0.43834(12) -0.00788(19) 0.0433(7) Uani 1 1 d .
C31 C 0.1699(2) 0.48674(12) -0.0153(2) 0.0466(7) Uani 1 1 d .
H31 H 0.1414 0.4968 0.0291 0.056 Uiso 1 1 calc R
C32 C 0.1561(2) 0.52045(12) -0.08509(19) 0.0424(7) Uani 1 1 d .
C33 C 0.1990(2) 0.50480(12) -0.14856(18) 0.0439(7) Uani 1 1 d .
H33 H 0.1901 0.5273 -0.1974 0.053 Uiso 1 1 calc R
C34 C 0.2547(2) 0.45737(11) -0.14330(17) 0.0391(6) Uani 1 1 d .
C35 C 0.2309(3) 0.40164(15) 0.0681(2) 0.0620(10) Uani 1 1 d .
H35A H 0.2911 0.3837 0.0814 0.093 Uiso 1 1 calc R
H35B H 0.1837 0.3723 0.0573 0.093 Uiso 1 1 calc R
H35C H 0.2222 0.4250 0.1150 0.093 Uiso 1 1 calc R
C36 C 0.0966(3) 0.57234(13) -0.0933(2) 0.0537(8) Uani 1 1 d .
H36A H 0.1330 0.6049 -0.0690 0.081 Uiso 1 1 calc R
H36B H 0.0467 0.5662 -0.0641 0.081 Uiso 1 1 calc R
H36C H 0.0714 0.5797 -0.1521 0.081 Uiso 1 1 calc R
C37 C 0.2975(3) 0.44156(14) -0.21502(19) 0.0525(8) Uani 1 1 d .
H37A H 0.2907 0.4730 -0.2546 0.079 Uiso 1 1 calc R
H37B H 0.2672 0.4079 -0.2425 0.079 Uiso 1 1 calc R
H37C H 0.3624 0.4335 -0.1947 0.079 Uiso 1 1 calc R
C38 C 0.19717(18) 0.13394(10) -0.16356(16) 0.0309(5) Uani 1 1 d .
C39 C 0.1310(2) 0.12371(12) -0.11701(17) 0.0360(6) Uani 1 1 d .
H39 H 0.1400 0.1381 -0.0621 0.043 Uiso 1 1 calc R
C40 C 0.0531(2) 0.09333(12) -0.14826(17) 0.0382(6) Uani 1 1 d .
H40 H 0.0093 0.0869 -0.1149 0.046 Uiso 1 1 calc R
C41 C 0.03849(19) 0.07211(12) -0.22885(17) 0.0367(6) Uani 1 1 d .
C42 C 0.1039(2) 0.08045(12) -0.27563(17) 0.0391(6) Uani 1 1 d .
H42 H 0.0957 0.0652 -0.3300 0.047 Uiso 1 1 calc R
C43 C 0.18148(19) 0.11119(12) -0.24274(17) 0.0350(6) Uani 1 1 d .
H43 H 0.2257 0.1169 -0.2757 0.042 Uiso 1 1 calc R
C44 C -0.0630(3) 0.02827(18) -0.3412(2) 0.0606(10) Uani 1 1 d .
H44A H -0.0233 -0.0030 -0.3503 0.091 Uiso 1 1 calc R
H44B H -0.0530 0.0607 -0.3753 0.091 Uiso 1 1 calc R
H44C H -0.1268 0.0163 -0.3566 0.091 Uiso 1 1 calc R
C45 C 0.4372(2) 0.20669(13) -0.29351(19) 0.0465(7) Uani 1 1 d .
H45A H 0.4476 0.2129 -0.3496 0.070 Uiso 1 1 calc R
H45B H 0.3820 0.1839 -0.2964 0.070 Uiso 1 1 calc R
H45C H 0.4895 0.1868 -0.2603 0.070 Uiso 1 1 calc R
C46 C 0.3507(2) 0.29186(13) -0.30054(18) 0.0411(6) Uani 1 1 d .
H46A H 0.3153 0.3074 -0.2612 0.049 Uiso 1 1 calc R
H46B H 0.3100 0.2666 -0.3396 0.049 Uiso 1 1 calc R
C47 C 0.3824(2) 0.33938(13) -0.34779(18) 0.0424(7) Uani 1 1 d .
H47A H 0.3294 0.3614 -0.3774 0.051 Uiso 1 1 calc R
H47B H 0.4225 0.3651 -0.3090 0.051 Uiso 1 1 calc R
C48 C 0.4535(2) 0.35874(15) -0.4589(2) 0.0520(8) Uani 1 1 d .
H48A H 0.4875 0.3892 -0.4258 0.078 Uiso 1 1 calc R
H48B H 0.3975 0.3741 -0.4932 0.078 Uiso 1 1 calc R
H48C H 0.4912 0.3421 -0.4948 0.078 Uiso 1 1 calc R
C49 C 0.5279(3) 0.29250(15) 0.1486(2) 0.0565(9) Uani 1 1 d .
H49A H 0.5940 0.2917 0.1524 0.085 Uiso 1 1 calc R
H49B H 0.5150 0.2960 0.2043 0.085 Uiso 1 1 calc R
H49C H 0.5017 0.3249 0.1148 0.085 Uiso 1 1 calc R
C50 C 0.5262(2) 0.19299(14) 0.15647(19) 0.0445(7) Uani 1 1 d .
H50A H 0.5200 0.1968 0.2149 0.053 Uiso 1 1 calc R
H50B H 0.5920 0.1903 0.1556 0.053 Uiso 1 1 calc R
C51 C 0.4777(2) 0.14040(13) 0.11908(19) 0.0443(7) Uani 1 1 d .
H51A H 0.4753 0.1399 0.0586 0.053 Uiso 1 1 calc R
H51B H 0.5116 0.1065 0.1437 0.053 Uiso 1 1 calc R
C52 C 0.3326(3) 0.09949(16) 0.0807(2) 0.0549(8) Uani 1 1 d .
H52A H 0.3246 0.1125 0.0231 0.082 Uiso 1 1 calc R
H52B H 0.2729 0.0963 0.0957 0.082 Uiso 1 1 calc R
H52C H 0.3627 0.0625 0.0863 0.082 Uiso 1 1 calc R
C53 C 0.2611(3) 0.24589(18) 0.0998(3) 0.0678(11) Uani 1 1 d .
H53A H 0.2353 0.2210 0.0532 0.102 Uiso 1 1 calc R
H53B H 0.3260 0.2521 0.1008 0.102 Uiso 1 1 calc R
H53C H 0.2290 0.2823 0.0932 0.102 Uiso 1 1 calc R
C54 C 0.1571(2) 0.21151(17) 0.1767(2) 0.0580(9) Uani 1 1 d .
H54A H 0.1275 0.1889 0.1280 0.070 Uiso 1 1 calc R
H54B H 0.1252 0.2483 0.1748 0.070 Uiso 1 1 calc R
C55 C 0.1523(2) 0.18088(17) 0.2547(2) 0.0580(9) Uani 1 1 d .
H55A H 0.1753 0.2051 0.3035 0.070 Uiso 1 1 calc R
H55B H 0.0886 0.1700 0.2551 0.070 Uiso 1 1 calc R
C56 C 0.1907(3) 0.09260(19) 0.3154(3) 0.0843(14) Uani 1 1 d .
H56A H 0.2088 0.1088 0.3711 0.126 Uiso 1 1 calc R
H56B H 0.2258 0.0580 0.3118 0.126 Uiso 1 1 calc R
H56C H 0.1255 0.0835 0.3043 0.126 Uiso 1 1 calc R
C57 C 0.4081(3) 0.02543(16) 0.2702(3) 0.0674(10) Uani 1 1 d .
H57A H 0.4612 0.0269 0.2442 0.101 Uiso 1 1 calc R
H57B H 0.3543 0.0137 0.2290 0.101 Uiso 1 1 calc R
H57C H 0.4193 -0.0019 0.3159 0.101 Uiso 1 1 calc R
C58 C 0.4688(3) 0.09991(19) 0.3597(2) 0.0646(10) Uani 1 1 d .
H58A H 0.5215 0.1047 0.3327 0.078 Uiso 1 1 calc R
H58B H 0.4858 0.0722 0.4054 0.078 Uiso 1 1 calc R
C59 C 0.4450(3) 0.1546(2) 0.3928(2) 0.0665(10) Uani 1 1 d .
H59A H 0.3948 0.1495 0.4229 0.080 Uiso 1 1 calc R
H59B H 0.4983 0.1704 0.4317 0.080 Uiso 1 1 calc R
C60 C 0.4028(3) 0.24890(17) 0.3467(3) 0.0654(10) Uani 1 1 d .
H60A H 0.3549 0.2497 0.3792 0.098 Uiso 1 1 calc R
H60B H 0.3844 0.2722 0.2969 0.098 Uiso 1 1 calc R
H60C H 0.4596 0.2639 0.3803 0.098 Uiso 1 1 calc R
N1 N 0.58033(15) 0.25086(9) -0.06024(14) 0.0334(5) Uani 1 1 d .
N2 N 0.44589(14) 0.17560(9) -0.09612(13) 0.0294(5) Uani 1 1 d .
N3 N 0.32675(15) 0.26686(9) -0.08747(13) 0.0308(5) Uani 1 1 d .
N4 N 0.47560(16) 0.33033(9) -0.05144(14) 0.0359(5) Uani 1 1 d .

loop_
_atom_site_aniso_label
_atom_site_aniso_U_11
_atom_site_aniso_U_22
_atom_site_aniso_U_33
_atom_site_aniso_U_23
_atom_site_aniso_U_13
_atom_site_aniso_U_12
C53 0.072(3) 0.064(2) 0.071(3) 0.0243(19) 0.022(2) 0.013(2)
Li1 0.040(3) 0.035(2) 0.028(2) 0.0010(17) 0.0030(18) -0.0024(19)
Li2 0.039(2) 0.034(2) 0.031(2) -0.0015(17) 0.0031(18) -0.0015(19)
Li3 0.044(3) 0.048(3) 0.039(3) -0.002(2) 0.008(2) -0.002(2)
O1 0.0421(11) 0.0544(13) 0.0417(11) -0.0123(9) 0.0109(9) -0.0172(10)
O2 0.0465(11) 0.0358(10) 0.0310(10) 0.0011(8) 0.0041(8) 0.0043(8)
O3 0.0416(11) 0.0378(10) 0.0383(10) 0.0077(8) 0.0062(8) -0.0009(8)
O4 0.0532(13) 0.0382(11) 0.0329(10) -0.0031(8) 0.0048(9) -0.0079(9)
O5 0.0429(11) 0.0435(11) 0.0423(11) -0.0051(9) 0.0101(9) -0.0051(9)
O6 0.0470(12) 0.0517(13) 0.0544(13) 0.0053(10) 0.0116(10) 0.0014(10)
O7 0.0635(15) 0.0455(13) 0.0634(15) 0.0006(10) 0.0267(12) -0.0050(11)
O8 0.0558(14) 0.0570(14) 0.0571(14) 0.0085(11) 0.0063(11) -0.0027(11)
O9 0.0549(14) 0.0666(15) 0.0489(13) -0.0120(11) 0.0137(11) -0.0104(12)
C1 0.0403(15) 0.0314(13) 0.0275(13) -0.0013(10) 0.0028(11) -0.0050(11)
C2 0.0374(15) 0.0368(14) 0.0361(14) -0.0016(11) -0.0011(12) -0.0071(12)
C3 0.0339(14) 0.0392(15) 0.0325(14) 0.0003(11) 0.0018(11) -0.0007(11)
C4 0.0339(14) 0.0320(13) 0.0280(12) 0.0011(10) 0.0021(10) 0.0010(11)
C5 0.0345(14) 0.0317(13) 0.0251(12) -0.0005(10) 0.0031(10) 0.0035(11)
C6 0.0353(14) 0.0286(12) 0.0237(12) 0.0012(9) 0.0034(10) 0.0025(10)
C7 0.0386(15) 0.0280(13) 0.0291(13) -0.0025(10) 0.0062(11) 0.0031(11)
C8 0.0393(15) 0.0260(12) 0.0274(12) -0.0024(9) 0.0035(11) -0.0035(10)
C9 0.0342(14) 0.0275(12) 0.0264(12) 0.0019(9) 0.0050(10) -0.0011(10)
C10 0.0342(14) 0.0289(13) 0.0271(12) 0.0009(9) 0.0046(10) 0.0002(10)
C11 0.0351(14) 0.0292(13) 0.0281(12) 0.0011(10) 0.0038(10) -0.0003(11)
C12 0.0349(15) 0.0338(14) 0.0371(14) 0.0000(11) 0.0001(11) 0.0028(11)
C13 0.0391(15) 0.0328(14) 0.0406(15) 0.0013(11) 0.0035(12) 0.0068(12)
C14 0.0411(15) 0.0289(13) 0.0293(13) 0.0008(10) 0.0036(11) 0.0020(11)
C15 0.0464(16) 0.0266(13) 0.0294(13) 0.0004(10) 0.0047(11) 0.0023(11)
C16 0.0449(16) 0.0265(12) 0.0290(13) -0.0003(10) 0.0037(11) 0.0012(11)
C17 0.0530(17) 0.0260(13) 0.0339(14) -0.0032(10) 0.0099(12) -0.0046(12)
C18 0.0475(17) 0.0300(14) 0.0343(14) -0.0029(11) 0.0060(12) -0.0073(12)
C19 0.0373(14) 0.0309(13) 0.0288(13) -0.0007(10) 0.0020(11) -0.0041(11)
C20 0.0291(13) 0.0291(13) 0.0328(13) -0.0040(10) -0.0009(10) -0.0006(10)
C21 0.0354(14) 0.0344(14) 0.0350(14) -0.0041(11) 0.0024(11) -0.0009(11)
C22 0.0336(14) 0.0353(14) 0.0396(15) -0.0073(11) 0.0060(11) -0.0003(11)
C23 0.0305(14) 0.0291(13) 0.0494(16) -0.0078(11) 0.0018(12) -0.0031(11)
C24 0.0374(15) 0.0268(13) 0.0437(16) 0.0026(11) -0.0016(12) -0.0023(11)
C25 0.0325(14) 0.0312(13) 0.0352(14) -0.0027(10) 0.0003(11) -0.0032(11)
C26 0.0576(19) 0.0484(17) 0.0360(15) 0.0008(13) 0.0133(14) 0.0101(15)
C27 0.0388(16) 0.0330(15) 0.066(2) -0.0003(13) 0.0083(14) 0.0026(12)
C28 0.0447(16) 0.0376(15) 0.0380(15) 0.0065(12) 0.0051(12) 0.0032(12)
C29 0.0441(16) 0.0261(13) 0.0350(14) -0.0022(10) 0.0022(12) -0.0012(11)
C30 0.0546(18) 0.0338(15) 0.0422(16) 0.0032(12) 0.0113(14) 0.0042(13)
C31 0.062(2) 0.0328(15) 0.0476(17) -0.0017(12) 0.0178(15) 0.0062(14)
C32 0.0527(18) 0.0262(13) 0.0459(16) -0.0023(11) 0.0048(13) 0.0006(12)
C33 0.0600(19) 0.0301(14) 0.0367(15) 0.0046(11) -0.0012(13) 0.0032(13)
C34 0.0537(17) 0.0283(13) 0.0326(14) -0.0024(11) 0.0027(12) 0.0008(12)
C35 0.090(3) 0.0502(19) 0.054(2) 0.0155(16) 0.0345(19) 0.0262(19)
C36 0.069(2) 0.0321(15) 0.058(2) 0.0008(14) 0.0082(17) 0.0106(15)
C37 0.074(2) 0.0480(18) 0.0352(16) 0.0045(13) 0.0098(15) 0.0154(16)
C38 0.0345(14) 0.0242(12) 0.0326(13) 0.0019(10) 0.0032(11) 0.0024(10)
C39 0.0409(15) 0.0379(14) 0.0286(13) -0.0045(11) 0.0056(11) -0.0035(12)
C40 0.0404(15) 0.0422(15) 0.0344(14) -0.0027(11) 0.0129(12) -0.0051(12)
C41 0.0343(14) 0.0371(14) 0.0380(14) -0.0042(11) 0.0055(12) -0.0052(11)
C42 0.0439(16) 0.0415(15) 0.0319(14) -0.0084(11) 0.0082(12) -0.0068(12)
C43 0.0348(14) 0.0368(14) 0.0349(14) -0.0015(11) 0.0104(11) -0.0038(11)
C44 0.058(2) 0.077(2) 0.0471(19) -0.0148(17) 0.0114(16) -0.0291(19)
C45 0.064(2) 0.0379(16) 0.0385(16) -0.0019(12) 0.0116(14) 0.0030(14)
C46 0.0435(16) 0.0462(16) 0.0332(14) 0.0022(12) 0.0066(12) 0.0063(13)
C47 0.0489(17) 0.0385(15) 0.0367(15) 0.0016(12) 0.0016(13) 0.0074(13)
C48 0.0491(19) 0.0514(19) 0.0559(19) 0.0172(15) 0.0121(15) -0.0065(15)
C49 0.078(2) 0.0494(19) 0.0412(17) -0.0068(14) 0.0094(16) -0.0164(17)
C50 0.0401(16) 0.0544(18) 0.0387(16) 0.0034(13) 0.0071(13) -0.0023(14)
C51 0.0506(18) 0.0442(16) 0.0404(16) 0.0027(12) 0.0147(13) 0.0026(14)
C52 0.061(2) 0.058(2) 0.0451(18) -0.0099(15) 0.0103(15) -0.0158(17)
C54 0.0406(18) 0.060(2) 0.070(2) -0.0044(17) 0.0040(16) -0.0003(15)
C55 0.0432(18) 0.071(2) 0.064(2) -0.0051(18) 0.0213(16) 0.0026(16)
C56 0.089(3) 0.064(3) 0.116(4) 0.020(2) 0.059(3) 0.000(2)
C57 0.075(3) 0.053(2) 0.074(3) 0.0084(18) 0.014(2) 0.0036(19)
C58 0.054(2) 0.084(3) 0.052(2) 0.0031(19) 0.0010(17) 0.0015(19)
C59 0.060(2) 0.096(3) 0.0423(19) -0.0044(19) 0.0078(16) -0.002(2)
C60 0.056(2) 0.076(3) 0.069(2) -0.029(2) 0.0244(18) -0.0126(19)
N1 0.0345(12) 0.0288(11) 0.0344(12) -0.0037(9) 0.0015(9) -0.0015(9)
N2 0.0321(11) 0.0278(11) 0.0277(10) 0.0000(8) 0.0045(9) 0.0016(9)
N3 0.0359(12) 0.0255(10) 0.0297(11) -0.0007(8) 0.0033(9) 0.0010(9)
N4 0.0411(13) 0.0257(11) 0.0378(12) -0.0018(9) 0.0012(10) -0.0015(9)

loop_
_atom_type_symbol
_atom_type_description
_atom_type_scat_dispersion_real
_atom_type_scat_dispersion_imag
_atom_type_scat_source
C C 0.0181 0.0091 'International Tables Vol C Tables 4.2.6.8 and 6.1.1.4'
H H 0.0000 0.0000 'International Tables Vol C Tables 4.2.6.8 and 6.1.1.4'
Li Li 0.0008 0.0003 'International Tables Vol C Tables 4.2.6.8 and 6.1.1.4'
N N 0.0311 0.0180 'International Tables Vol C Tables 4.2.6.8 and 6.1.1.4'
O O 0.0492 0.0322 'International Tables Vol C Tables 4.2.6.8 and 6.1.1.4'

loop_
_geom_angle_atom_site_label_1
_geom_angle_atom_site_label_2
_geom_angle_atom_site_label_3
_geom_angle
O6 C53 H53A 109.5
O6 C53 H53B 109.5
H53A C53 H53B 109.5
O6 C53 H53C 109.5
H53A C53 H53C 109.5
H53B C53 H53C 109.5
O2 Li1 N1 126.5(3)
O2 Li1 Li2 164.2(3)
N1 Li1 Li2 64.2(2)
O2 Li1 N4 130.8(2)
N1 Li1 N4 72.27(17)
Li2 Li1 N4 60.89(19)
O2 Li1 N2 106.6(2)
N1 Li1 N2 78.63(18)
Li2 Li1 N2 61.81(18)
N4 Li1 N2 122.4(2)
O2 Li1 N3 110.5(2)
N1 Li1 N3 122.7(2)
Li2 Li1 N3 58.92(19)
N4 Li1 N3 75.27(17)
N2 Li1 N3 80.83(17)
O4 Li2 Li1 164.9(3)
O4 Li2 N3 128.6(3)
Li1 Li2 N3 64.1(2)
O4 Li2 N4 110.6(2)
Li1 Li2 N4 61.02(19)
N3 Li2 N4 77.57(18)
O4 Li2 N2 124.4(2)
Li1 Li2 N2 60.77(19)
N3 Li2 N2 82.78(18)
N4 Li2 N2 121.5(2)
O4 Li2 N1 108.2(2)
Li1 Li2 N1 57.80(19)
N3 Li2 N1 121.5(2)
N4 Li2 N1 69.78(16)
N2 Li2 N1 75.38(17)
O5 Li3 O9 112.6(3)
O5 Li3 O7 131.8(3)
O9 Li3 O7 115.3(3)
O5 Li3 O6 94.9(2)
O9 Li3 O6 103.1(3)
O7 Li3 O6 79.3(2)
O5 Li3 O8 94.6(2)
O9 Li3 O8 79.9(2)
O7 Li3 O8 88.9(2)
O6 Li3 O8 168.0(3)
C41 O1 C44 116.4(2)
C45 O2 C46 113.1(2)
C45 O2 Li1 115.9(2)
C46 O2 Li1 119.9(2)
C48 O3 C47 111.8(2)
C50 O4 C49 110.9(2)
C50 O4 Li2 126.4(2)
C49 O4 Li2 112.1(2)
C51 O5 C52 110.5(2)
C51 O5 Li3 135.3(2)
C52 O5 Li3 109.5(2)
C54 O6 C53 110.8(3)
C54 O6 Li3 112.2(3)
C53 O6 Li3 123.5(3)
C56 O7 C55 111.4(3)
C56 O7 Li3 127.9(3)
C55 O7 Li3 109.5(2)
C58 O8 C57 112.1(3)
C58 O8 Li3 106.5(3)
C57 O8 Li3 127.9(3)
C60 O9 C59 113.6(3)
C60 O9 Li3 121.6(3)
C59 O9 Li3 111.4(3)
N1 C1 C2 109.5(2)
N1 C1 C19 112.4(2)
C2 C1 C19 138.0(3)
C3 C2 C1 106.4(2)
C3 C2 H2 126.8
C1 C2 H2 126.8
C2 C3 C4 107.0(2)
C2 C3 H3 126.5
C4 C3 H3 126.5
N1 C4 C5 119.5(2)
N1 C4 C3 108.6(2)
C5 C4 C3 131.9(2)
C6 C5 C4 122.0(2)
C6 C5 C20 119.6(2)
C4 C5 C20 118.4(2)
N2 C6 C5 125.6(2)
N2 C6 C7 108.5(2)
C5 C6 C7 125.9(2)
C8 C7 C6 107.8(2)
C8 C7 H7 126.1
C6 C7 H7 126.1
C7 C8 C9 107.1(2)
C7 C8 H8 126.5
C9 C8 H8 126.5
N2 C9 C10 124.7(2)
N2 C9 C8 109.1(2)
C10 C9 C8 126.2(2)
C9 C10 C11 124.0(2)
C9 C10 C38 119.4(2)
C11 C10 C38 116.5(2)
N3 C11 C10 124.3(2)
N3 C11 C12 110.0(2)
C10 C11 C12 125.5(2)
C13 C12 C11 106.7(2)
C13 C12 H12 126.6
C11 C12 H12 126.6
C12 C13 C14 107.5(2)
C12 C13 H13 126.2
C14 C13 H13 126.2
N3 C14 C15 125.8(3)
N3 C14 C13 109.2(2)
C15 C14 C13 124.9(3)
C14 C15 C16 121.8(2)
C14 C15 C29 118.7(3)
C16 C15 C29 119.4(2)
N4 C16 C15 119.7(2)
N4 C16 C17 108.2(3)
C15 C16 C17 132.1(3)
C18 C17 C16 107.5(2)
C18 C17 H17 126.2
C16 C17 H17 126.2
C17 C18 C19 106.3(2)
C17 C18 H18 126.8
C19 C18 H18 126.8
N4 C19 C18 109.0(2)
N4 C19 C1 112.5(2)
C18 C19 C1 138.5(3)
C21 C20 C25 118.7(2)
C21 C20 C5 120.1(2)
C25 C20 C5 121.2(2)
C22 C21 C20 120.0(3)
C22 C21 C26 119.2(3)
C20 C21 C26 120.8(2)
C21 C22 C23 121.7(3)
C21 C22 H22 119.2
C23 C22 H22 119.2
C24 C23 C22 118.0(3)
C24 C23 C27 121.4(3)
C22 C23 C27 120.7(3)
C25 C24 C23 121.9(3)
C25 C24 H24 119.1
C23 C24 H24 119.1
C24 C25 C20 119.8(3)
C24 C25 C28 119.7(2)
C20 C25 C28 120.5(2)
C21 C26 H26A 109.5
C21 C26 H26B 109.5
H26A C26 H26B 109.5
C21 C26 H26C 109.5
H26A C26 H26C 109.5
H26B C26 H26C 109.5
C23 C27 H27A 109.5
C23 C27 H27B 109.5
H27A C27 H27B 109.5
C23 C27 H27C 109.5
H27A C27 H27C 109.5
H27B C27 H27C 109.5
C25 C28 H28A 109.5
C25 C28 H28B 109.5
H28A C28 H28B 109.5
C25 C28 H28C 109.5
H28A C28 H28C 109.5
H28B C28 H28C 109.5
C30 C29 C34 118.6(3)
C30 C29 C15 122.3(2)
C34 C29 C15 119.1(2)
C29 C30 C31 120.0(3)
C29 C30 C35 121.2(3)
C31 C30 C35 118.8(3)
C32 C31 C30 122.1(3)
C32 C31 H31 118.9
C30 C31 H31 118.9
C31 C32 C33 117.5(3)
C31 C32 C36 122.0(3)
C33 C32 C36 120.5(3)
C32 C33 C34 122.3(3)
C32 C33 H33 118.9
C34 C33 H33 118.9
C33 C34 C29 119.6(3)
C33 C34 C37 120.0(3)
C29 C34 C37 120.5(3)
C30 C35 H35A 109.5
C30 C35 H35B 109.5
H35A C35 H35B 109.5
C30 C35 H35C 109.5
H35A C35 H35C 109.5
H35B C35 H35C 109.5
C32 C36 H36A 109.5
C32 C36 H36B 109.5
H36A C36 H36B 109.5
C32 C36 H36C 109.5
H36A C36 H36C 109.5
H36B C36 H36C 109.5
C34 C37 H37A 109.5
C34 C37 H37B 109.5
H37A C37 H37B 109.5
C34 C37 H37C 109.5
H37A C37 H37C 109.5
H37B C37 H37C 109.5
C43 C38 C39 116.7(2)
C43 C38 C10 121.5(2)
C39 C38 C10 121.7(2)
C40 C39 C38 122.0(2)
C40 C39 H39 119.0
C38 C39 H39 119.0
C39 C40 C41 119.9(3)
C39 C40 H40 120.1
C41 C40 H40 120.1
O1 C41 C42 124.7(2)
O1 C41 C40 115.9(2)
C42 C41 C40 119.4(3)
C41 C42 C43 119.5(3)
C41 C42 H42 120.2
C43 C42 H42 120.2
C42 C43 C38 122.6(2)
C42 C43 H43 118.7
C38 C43 H43 118.7
O1 C44 H44A 109.5
O1 C44 H44B 109.5
H44A C44 H44B 109.5
O1 C44 H44C 109.5
H44A C44 H44C 109.5
H44B C44 H44C 109.5
O2 C45 H45A 109.5
O2 C45 H45B 109.5
H45A C45 H45B 109.5
O2 C45 H45C 109.5
H45A C45 H45C 109.5
H45B C45 H45C 109.5
O2 C46 C47 111.2(2)
O2 C46 H46A 109.4
C47 C46 H46A 109.4
O2 C46 H46B 109.4
C47 C46 H46B 109.4
H46A C46 H46B 108.0
O3 C47 C46 109.0(2)
O3 C47 H47A 109.9
C46 C47 H47A 109.9
O3 C47 H47B 109.9
C46 C47 H47B 109.9
H47A C47 H47B 108.3
O3 C48 H48A 109.5
O3 C48 H48B 109.5
H48A C48 H48B 109.5
O3 C48 H48C 109.5
H48A C48 H48C 109.5
H48B C48 H48C 109.5
O4 C49 H49A 109.5
O4 C49 H49B 109.5
H49A C49 H49B 109.5
O4 C49 H49C 109.5
H49A C49 H49C 109.5
H49B C49 H49C 109.5
O4 C50 C51 109.3(2)
O4 C50 H50A 109.8
C51 C50 H50A 109.8
O4 C50 H50B 109.8
C51 C50 H50B 109.8
H50A C50 H50B 108.3
O5 C51 C50 109.9(2)
O5 C51 H51A 109.7
C50 C51 H51A 109.7
O5 C51 H51B 109.7
C50 C51 H51B 109.7
H51A C51 H51B 108.2
O5 C52 H52A 109.5
O5 C52 H52B 109.5
H52A C52 H52B 109.5
O5 C52 H52C 109.5
H52A C52 H52C 109.5
H52B C52 H52C 109.5
O6 C54 C55 107.6(3)
O6 C54 H54A 110.2
C55 C54 H54A 110.2
O6 C54 H54B 110.2
C55 C54 H54B 110.2
H54A C54 H54B 108.5
O7 C55 C54 106.4(3)
O7 C55 H55A 110.4
C54 C55 H55A 110.4
O7 C55 H55B 110.4
C54 C55 H55B 110.4
H55A C55 H55B 108.6
O7 C56 H56A 109.5
O7 C56 H56B 109.5
H56A C56 H56B 109.5
O7 C56 H56C 109.5
H56A C56 H56C 109.5
H56B C56 H56C 109.5
O8 C57 H57A 109.5
O8 C57 H57B 109.5
H57A C57 H57B 109.5
O8 C57 H57C 109.5
H57A C57 H57C 109.5
H57B C57 H57C 109.5
O8 C58 C59 108.5(3)
O8 C58 H58A 110.0
C59 C58 H58A 110.0
O8 C58 H58B 110.0
C59 C58 H58B 110.0
H58A C58 H58B 108.4
O9 C59 C58 107.5(3)
O9 C59 H59A 110.2
C58 C59 H59A 110.2
O9 C59 H59B 110.2
C58 C59 H59B 110.2
H59A C59 H59B 108.5
O9 C60 H60A 109.5
O9 C60 H60B 109.5
H60A C60 H60B 109.5
O9 C60 H60C 109.5
H60A C60 H60C 109.5
H60B C60 H60C 109.5
C1 N1 C4 108.5(2)
C1 N1 Li1 116.1(2)
C4 N1 Li1 131.7(2)
C1 N1 Li2 108.3(2)
C4 N1 Li2 123.7(2)
Li1 N1 Li2 57.98(19)
C9 N2 C6 107.4(2)
C9 N2 Li1 119.0(2)
C6 N2 Li1 120.9(2)
C9 N2 Li2 121.6(2)
C6 N2 Li2 123.3(2)
Li1 N2 Li2 57.42(18)
C11 N3 C14 106.5(2)
C11 N3 Li2 124.1(2)
C14 N3 Li2 125.1(2)
C11 N3 Li1 116.3(2)
C14 N3 Li1 119.4(2)
Li2 N3 Li1 57.02(18)
C19 N4 C16 109.0(2)
C19 N4 Li2 111.9(2)
C16 N4 Li2 127.8(2)
C19 N4 Li1 112.7(2)
C16 N4 Li1 128.9(2)
Li2 N4 Li1 58.08(18)

loop_
_geom_bond_atom_site_label_1
_geom_bond_atom_site_label_2
_geom_bond_distance
C53 O6 1.428(4)
C53 H53A 0.9800
C53 H53B 0.9800
C53 H53C 0.9800
Li1 O2 1.934(5)
Li1 N1 2.061(5)
Li1 Li2 2.065(6)
Li1 N4 2.128(5)
Li1 N2 2.138(5)
Li1 N3 2.214(5)
Li2 O4 1.988(5)
Li2 N3 2.108(5)
Li2 N4 2.126(5)
Li2 N2 2.160(5)
Li2 N1 2.193(5)
Li3 O5 1.982(5)
Li3 O9 1.986(6)
Li3 O7 2.052(6)
Li3 O6 2.062(6)
Li3 O8 2.198(6)
O1 C41 1.371(3)
O1 C44 1.428(4)
O2 C45 1.428(3)
O2 C46 1.429(3)
O3 C48 1.415(3)
O3 C47 1.417(4)
O4 C50 1.411(4)
O4 C49 1.449(4)
O5 C51 1.428(4)
O5 C52 1.427(4)
O6 C54 1.424(4)
O7 C56 1.403(5)
O7 C55 1.423(4)
O8 C58 1.413(4)
O8 C57 1.427(5)
O9 C60 1.421(4)
O9 C59 1.444(5)
C1 N1 1.355(3)
C1 C2 1.425(4)
C1 C19 1.436(4)
C2 C3 1.383(4)
C2 H2 0.9500
C3 C4 1.430(4)
C3 H3 0.9500
C4 N1 1.361(3)
C4 C5 1.427(4)
C5 C6 1.412(4)
C5 C20 1.493(4)
C6 N2 1.390(3)
C6 C7 1.437(4)
C7 C8 1.356(4)
C7 H7 0.9500
C8 C9 1.449(4)
C8 H8 0.9500
C9 N2 1.367(3)
C9 C10 1.416(4)
C10 C11 1.426(4)
C10 C38 1.486(4)
C11 N3 1.365(3)
C11 C12 1.441(4)
C12 C13 1.359(4)
C12 H12 0.9500
C13 C14 1.434(4)
C13 H13 0.9500
C14 N3 1.388(3)
C14 C15 1.410(4)
C15 C16 1.421(4)
C15 C29 1.497(4)
C16 N4 1.364(3)
C16 C17 1.421(4)
C17 C18 1.381(4)
C17 H17 0.9500
C18 C19 1.427(4)
C18 H18 0.9500
C19 N4 1.351(4)
C20 C21 1.407(4)
C20 C25 1.409(4)
C21 C22 1.390(4)
C21 C26 1.512(4)
C22 C23 1.393(4)
C22 H22 0.9500
C23 C24 1.391(4)
C23 C27 1.506(4)
C24 C25 1.390(4)
C24 H24 0.9500
C25 C28 1.502(4)
C26 H26A 0.9800
C26 H26B 0.9800
C26 H26C 0.9800
C27 H27A 0.9800
C27 H27B 0.9800
C27 H27C 0.9800
C28 H28A 0.9800
C28 H28B 0.9800
C28 H28C 0.9800
C29 C30 1.394(4)
C29 C34 1.409(4)
C30 C31 1.395(4)
C30 C35 1.510(4)
C31 C32 1.379(4)
C31 H31 0.9500
C32 C33 1.387(4)
C32 C36 1.506(4)
C33 C34 1.389(4)
C33 H33 0.9500
C34 C37 1.503(4)
C35 H35A 0.9800
C35 H35B 0.9800
C35 H35C 0.9800
C36 H36A 0.9800
C36 H36B 0.9800
C36 H36C 0.9800
C37 H37A 0.9800
C37 H37B 0.9800
C37 H37C 0.9800
C38 C43 1.386(4)
C38 C39 1.394(4)
C39 C40 1.378(4)
C39 H39 0.9500
C40 C41 1.394(4)
C40 H40 0.9500
C41 C42 1.380(4)
C42 C43 1.384(4)
C42 H42 0.9500
C43 H43 0.9500
C44 H44A 0.9800
C44 H44B 0.9800
C44 H44C 0.9800
C45 H45A 0.9800
C45 H45B 0.9800
C45 H45C 0.9800
C46 C47 1.499(4)
C46 H46A 0.9900
C46 H46B 0.9900
C47 H47A 0.9900
C47 H47B 0.9900
C48 H48A 0.9800
C48 H48B 0.9800
C48 H48C 0.9800
C49 H49A 0.9800
C49 H49B 0.9800
C49 H49C 0.9800
C50 C51 1.506(4)
C50 H50A 0.9900
C50 H50B 0.9900
C51 H51A 0.9900
C51 H51B 0.9900
C52 H52A 0.9800
C52 H52B 0.9800
C52 H52C 0.9800
C54 C55 1.490(5)
C54 H54A 0.9900
C54 H54B 0.9900
C55 H55A 0.9900
C55 H55B 0.9900
C56 H56A 0.9800
C56 H56B 0.9800
C56 H56C 0.9800
C57 H57A 0.9800
C57 H57B 0.9800
C57 H57C 0.9800
C58 C59 1.475(6)
C58 H58A 0.9900
C58 H58B 0.9900
C59 H59A 0.9900
C59 H59B 0.9900
C60 H60A 0.9800
C60 H60B 0.9800
C60 H60C 0.9800
